data_2216293
loop_
_publ_author_name
'Yan, Fan-Yong'
'Liu, Dong-Qing'

_publ_section_title
(<i>E</i>)-3-(2-Chloro-3,3,3-trifluoroprop-1-enyl)-<i>N</i>-(2,5-dimethylphenyl)-2,2-dimethylcyclopropanecarboxamide
_journal_coeditor_code BT2582
_journal_issue 12
_journal_name_full 'Acta Crystallographica Section E'
_journal_page_first o4637
_journal_page_last o4637
_journal_paper_doi 10.1107/S1600536807055924
_journal_volume 63
_journal_year 2007
_chemical_formula_iupac 'C17 H19 Cl F3 N O'
_chemical_formula_moiety 'C17 H19 Cl F3 N O'
_chemical_formula_sum 'C17 H19 Cl F3 N O'
_chemical_formula_weight 345.78
_chemical_name_systematic
;
(E)-3-(2-Chloro-3,3,3-trifluoroprop-1-enyl)-N-(2,5-dimethylphenyl)-
2,2-dimethylcyclopropanecarboxamide
;
_space_group_IT_number 60
_symmetry_cell_setting orthorhombic
_symmetry_space_group_name_Hall '-P 2n 2ab'
_symmetry_space_group_name_H-M 'P b c n'
_atom_sites_solution_hydrogens geom
_atom_sites_solution_primary direct
_atom_sites_solution_secondary difmap
_audit_creation_method SHELXL-97
_cell_angle_alpha 90.00
_cell_angle_beta 90.00
_cell_angle_gamma 90.00
_cell_formula_units_Z 8
_cell_length_a 16.445(3)
_cell_length_b 9.5147(17)
_cell_length_c 21.856(4)
_cell_measurement_reflns_used 3270
_cell_measurement_temperature 294(2)
_cell_measurement_theta_max 22.48
_cell_measurement_theta_min 2.48
_cell_volume 3419.8(11)
_computing_cell_refinement 'SMART (Bruker, 1997)'
_computing_data_collection 'SMART (Bruker, 1997)'
_computing_data_reduction 'SAINT (Bruker, 1997)'
_computing_molecular_graphics 'SHELXTL (Bruker, 1997)'
_computing_publication_material 'SHELXTL (Bruker, 1997)'
_computing_structure_refinement 'SHELXL97 (Sheldrick, 1997)'
_computing_structure_solution 'SHELXS97 (Sheldrick, 1997)'
_diffrn_ambient_temperature 294(2)
_diffrn_measured_fraction_theta_full 1.000
_diffrn_measured_fraction_theta_max 1.000
_diffrn_measurement_device_type 'Bruker SMART CCD area-detector'
_diffrn_measurement_method '\f and \w scans'
_diffrn_radiation_monochromator graphite
_diffrn_radiation_source 'fine-focus sealed tube'
_diffrn_radiation_type MoK\a
_diffrn_radiation_wavelength 0.71073
_diffrn_reflns_av_R_equivalents 0.0547
_diffrn_reflns_av_sigmaI/netI 0.0390
_diffrn_reflns_limit_h_max 19
_diffrn_reflns_limit_h_min -18
_diffrn_reflns_limit_k_max 10
_diffrn_reflns_limit_k_min -11
_diffrn_reflns_limit_l_max 25
_diffrn_reflns_limit_l_min -26
_diffrn_reflns_number 16642
_diffrn_reflns_theta_full 25.02
_diffrn_reflns_theta_max 25.02
_diffrn_reflns_theta_min 1.86
_exptl_absorpt_coefficient_mu 0.255
_exptl_absorpt_correction_T_max 0.9651
_exptl_absorpt_correction_T_min 0.9459
_exptl_absorpt_correction_type multi-scan
_exptl_absorpt_process_details '(SADABS; Bruker, 1997)'
_exptl_crystal_colour colorless
_exptl_crystal_density_diffrn 1.343
_exptl_crystal_density_method 'not measured'
_exptl_crystal_description rod
_exptl_crystal_F_000 1440
_exptl_crystal_size_max 0.22
_exptl_crystal_size_mid 0.20
_exptl_crystal_size_min 0.14
_refine_diff_density_max 0.453
_refine_diff_density_min -0.434
_refine_ls_extinction_method none
_refine_ls_goodness_of_fit_ref 1.008
_refine_ls_hydrogen_treatment constr
_refine_ls_matrix_type full
_refine_ls_number_parameters 212
_refine_ls_number_reflns 3027
_refine_ls_number_restraints 0
_refine_ls_restrained_S_all 1.008
_refine_ls_R_factor_all 0.1077
_refine_ls_R_factor_gt 0.0565
_refine_ls_shift/su_max 0.001
_refine_ls_shift/su_mean 0.000
_refine_ls_structure_factor_coef Fsqd
_refine_ls_weighting_details 'calc w=1/[\s^2^(Fo^2^)+(0.0743P)^2^+3.5628P] where P=(Fo^2^+2Fc^2^)/3'
_refine_ls_weighting_scheme calc
_refine_ls_wR_factor_gt 0.1401
_refine_ls_wR_factor_ref 0.1790
_reflns_number_gt 1746
_reflns_number_total 3027
_reflns_threshold_expression I>2\s(I)
_cod_data_source_file bt2582.cif
_cod_data_source_block I
_cod_depositor_comments
;
The following automatic conversions were performed:
'_symmetry_cell_setting' value 'Orthorhombic' changed to 'orthorhombic'
according to '/home/saulius/struct/CIF-dictionaries/cif_core.dic'
dictionary named 'cif_core.dic' version 2.4.1 from
2010-06-29.

'_refine_ls_hydrogen_treatment' value 'CONSTR' changed to
'constr' according to '/home/saulius/struct/CIF-dictionaries/cif_core.dic'
dictionary named 'cif_core.dic' version 2.4.1 from 2010-06-29.

Automatic conversion script
Id: cif_fix_enum 1527 2010-12-29 10:47:43Z saulius 

The following automatic conversions were performed:

'_symmetry_cell_setting' value 'Orthorhombic' changed to
'orthorhombic' according to
/home/saulius/struct/CIF-dictionaries/cif_core.dic dictionary named
'cif_core.dic' version 2.4.1 from
2010-06-29.

'_refine_ls_hydrogen_treatment' value 'CONSTR' changed
to 'constr' according to
/home/saulius/struct/CIF-dictionaries/cif_core.dic dictionary named
'cif_core.dic' version 2.4.1 from 2010-06-29.

Automatic conversion script
Id: cif_fix_values 1715 2011-07-08 13:25:40Z adriana 
;
_cod_original_cell_volume 3419.9(11)
_cod_database_code 2216293
_cod_database_fobs_code 2216293

loop_
_symmetry_equiv_pos_as_xyz
'x, y, z'
'-x+1/2, -y+1/2, z+1/2'
'-x, y, -z+1/2'
'x+1/2, -y+1/2, -z'
'-x, -y, -z'
'x-1/2, y-1/2, -z-1/2'
'x, -y, z-1/2'
'-x-1/2, y-1/2, z'

loop_
_atom_site_type_symbol
_atom_site_label
_atom_site_fract_x
_atom_site_fract_y
_atom_site_fract_z
_atom_site_U_iso_or_equiv
_atom_site_adp_type
_atom_site_calc_flag
_atom_site_refinement_flags
_atom_site_occupancy
Cl Cl1 0.19174(10) 0.54485(17) 0.28229(5) 0.1191(6) Uani d . 1
F F1 0.07036(18) 0.3181(3) 0.39600(12) 0.0933(9) Uani d . 1
F F2 0.15906(16) 0.2580(3) 0.33078(13) 0.0954(9) Uani d . 1
F F3 0.04769(16) 0.3457(3) 0.30072(12) 0.0953(9) Uani d . 1
O O1 0.20727(14) 0.5688(2) 0.51113(11) 0.0520(6) Uani d . 1
N N1 0.29927(15) 0.7368(3) 0.53797(12) 0.0448(7) Uani d . 1
H H1 0.3173 0.8183 0.5277 0.054 Uiso calc R 1
C C1 0.1046(2) 0.3562(4) 0.34407(18) 0.0616(10) Uani d . 1
C C2 0.1395(2) 0.5006(4) 0.34741(15) 0.0523(9) Uani d . 1
C C3 0.1319(2) 0.5825(4) 0.39507(15) 0.0459(8) Uani d . 1
H H3 0.1067 0.5441 0.4293 0.055 Uiso calc R 1
C C4 0.1591(2) 0.7286(4) 0.40009(15) 0.0487(9) Uani d . 1
H H4 0.1720 0.7731 0.3609 0.058 Uiso calc R 1
C C5 0.1220(2) 0.8267(4) 0.44675(16) 0.0512(9) Uani d . 1
C C6 0.21059(19) 0.7814(3) 0.45415(14) 0.0435(8) Uani d . 1
H H6 0.2503 0.8540 0.4433 0.052 Uiso calc R 1
C C7 0.0588(2) 0.7747(4) 0.49090(18) 0.0637(11) Uani d . 1
H H7A 0.0560 0.8371 0.5253 0.096 Uiso calc R 1
H H7B 0.0731 0.6822 0.5047 0.096 Uiso calc R 1
H H7C 0.0068 0.7717 0.4709 0.096 Uiso calc R 1
C C8 0.1093(3) 0.9766(4) 0.4253(2) 0.0781(13) Uani d . 1
H H8A 0.0592 0.9829 0.4030 0.117 Uiso calc R 1
H H8B 0.1536 1.0038 0.3992 0.117 Uiso calc R 1
H H8C 0.1072 1.0381 0.4601 0.117 Uiso calc R 1
C C9 0.23767(19) 0.6849(4) 0.50305(14) 0.0410(8) Uani d . 1
C C10 0.33751(19) 0.6729(4) 0.58929(15) 0.0456(8) Uani d . 1
C C11 0.3313(2) 0.5296(4) 0.60035(15) 0.0488(9) Uani d . 1
H H11 0.3029 0.4738 0.5727 0.059 Uiso calc R 1
C C12 0.3659(2) 0.4671(4) 0.65121(17) 0.0571(10) Uani d . 1
C C13 0.4089(3) 0.5517(5) 0.6902(2) 0.0796(13) Uani d . 1
H H13 0.4325 0.5129 0.7250 0.096 Uiso calc R 1
C C14 0.4178(3) 0.6923(5) 0.6789(2) 0.0810(13) Uani d . 1
H H14 0.4488 0.7459 0.7058 0.097 Uiso calc R 1
C C15 0.3824(2) 0.7582(4) 0.62888(17) 0.0587(10) Uani d . 1
C C16 0.3928(3) 0.9132(4) 0.6193(2) 0.0778(13) Uani d . 1
H H16A 0.4129 0.9301 0.5787 0.117 Uiso calc R 1
H H16B 0.4308 0.9494 0.6486 0.117 Uiso calc R 1
H H16C 0.3413 0.9593 0.6243 0.117 Uiso calc R 1
C C17 0.3556(3) 0.3115(5) 0.6628(2) 0.0791(13) Uani d . 1
H H17A 0.3987 0.2790 0.6889 0.119 Uiso calc R 1
H H17B 0.3576 0.2618 0.6246 0.119 Uiso calc R 1
H H17C 0.3042 0.2950 0.6823 0.119 Uiso calc R 1

loop_
_atom_site_aniso_label
_atom_site_aniso_U_11
_atom_site_aniso_U_22
_atom_site_aniso_U_33
_atom_site_aniso_U_12
_atom_site_aniso_U_13
_atom_site_aniso_U_23
Cl1 0.1729(15) 0.1255(12) 0.0590(7) -0.0545(10) 0.0390(8) -0.0235(7)
F1 0.129(2) 0.0727(17) 0.0780(17) -0.0332(16) 0.0157(16) -0.0098(14)
F2 0.0903(19) 0.0702(17) 0.126(2) 0.0183(14) -0.0112(16) -0.0312(16)
F3 0.0857(18) 0.105(2) 0.0954(18) -0.0110(15) -0.0415(15) -0.0257(15)
O1 0.0549(15) 0.0447(14) 0.0564(15) -0.0047(11) -0.0145(11) 0.0057(12)
N1 0.0439(16) 0.0439(16) 0.0465(15) -0.0038(13) -0.0052(13) -0.0002(13)
C1 0.059(2) 0.065(3) 0.061(2) 0.002(2) -0.009(2) -0.019(2)
C2 0.050(2) 0.064(2) 0.043(2) -0.0020(18) -0.0063(16) -0.0035(18)
C3 0.046(2) 0.051(2) 0.0409(18) 0.0008(16) -0.0068(15) -0.0007(16)
C4 0.053(2) 0.052(2) 0.0409(18) 0.0003(17) -0.0049(16) 0.0019(16)
C5 0.052(2) 0.048(2) 0.054(2) 0.0089(17) -0.0099(18) -0.0058(17)
C6 0.0458(19) 0.0408(18) 0.0439(18) -0.0038(15) -0.0015(15) 0.0024(15)
C7 0.043(2) 0.076(3) 0.072(3) 0.0070(19) -0.0031(19) -0.017(2)
C8 0.085(3) 0.053(2) 0.096(3) 0.017(2) -0.033(3) -0.001(2)
C9 0.0412(19) 0.041(2) 0.0408(17) 0.0035(15) 0.0006(15) -0.0031(15)
C10 0.0355(18) 0.057(2) 0.0437(19) 0.0046(16) -0.0036(15) -0.0055(17)
C11 0.0459(19) 0.052(2) 0.048(2) 0.0040(17) -0.0074(16) -0.0024(17)
C12 0.046(2) 0.070(3) 0.055(2) 0.0105(18) -0.0089(18) 0.003(2)
C13 0.077(3) 0.094(4) 0.068(3) 0.013(3) -0.032(2) 0.008(3)
C14 0.078(3) 0.086(3) 0.079(3) 0.003(3) -0.040(3) -0.014(3)
C15 0.052(2) 0.063(3) 0.061(2) 0.0004(19) -0.0147(19) -0.008(2)
C16 0.068(3) 0.068(3) 0.098(3) -0.009(2) -0.032(2) -0.014(2)
C17 0.084(3) 0.076(3) 0.077(3) 0.013(2) -0.016(2) 0.019(2)

loop_
_atom_type_symbol
_atom_type_description
_atom_type_scat_dispersion_real
_atom_type_scat_dispersion_imag
_atom_type_scat_source
C C 0.0033 0.0016 'International Tables Vol C Tables 4.2.6.8 and 6.1.1.4'
H H 0.0000 0.0000 'International Tables Vol C Tables 4.2.6.8 and 6.1.1.4'
N N 0.0061 0.0033 'International Tables Vol C Tables 4.2.6.8 and 6.1.1.4'
O O 0.0106 0.0060 'International Tables Vol C Tables 4.2.6.8 and 6.1.1.4'
F F 0.0171 0.0103 'International Tables Vol C Tables 4.2.6.8 and 6.1.1.4'
Cl Cl 0.1484 0.1585 'International Tables Vol C Tables 4.2.6.8 and 6.1.1.4'

loop_
_geom_angle_atom_site_label_1
_geom_angle_atom_site_label_2
_geom_angle_atom_site_label_3
_geom_angle
C9 N1 C10 128.0(3)
C9 N1 H1 116.0
C10 N1 H1 116.0
F1 C1 F2 106.5(4)
F1 C1 F3 106.9(3)
F2 C1 F3 105.4(3)
F1 C1 C2 112.1(3)
F2 C1 C2 113.6(3)
F3 C1 C2 111.9(3)
C3 C2 C1 123.5(3)
C3 C2 Cl1 124.2(3)
C1 C2 Cl1 112.2(3)
C2 C3 C4 126.6(3)
C2 C3 H3 116.7
C4 C3 H3 116.7
C3 C4 C5 120.9(3)
C3 C4 C6 122.4(3)
C5 C4 C6 60.1(2)
C3 C4 H4 114.3
C5 C4 H4 114.3
C6 C4 H4 114.3
C7 C5 C4 120.6(3)
C7 C5 C8 114.4(3)
C4 C5 C8 115.3(3)
C7 C5 C6 120.0(3)
C4 C5 C6 60.8(2)
C8 C5 C6 115.4(3)
C9 C6 C5 122.6(3)
C9 C6 C4 121.2(3)
C5 C6 C4 59.1(2)
C9 C6 H6 114.3
C5 C6 H6 114.3
C4 C6 H6 114.3
C5 C7 H7A 109.5
C5 C7 H7B 109.5
H7A C7 H7B 109.5
C5 C7 H7C 109.5
H7A C7 H7C 109.5
H7B C7 H7C 109.5
C5 C8 H8A 109.5
C5 C8 H8B 109.5
H8A C8 H8B 109.5
C5 C8 H8C 109.5
H8A C8 H8C 109.5
H8B C8 H8C 109.5
O1 C9 N1 123.4(3)
O1 C9 C6 122.8(3)
N1 C9 C6 113.9(3)
C11 C10 C15 120.1(3)
C11 C10 N1 121.6(3)
C15 C10 N1 118.3(3)
C12 C11 C10 122.1(3)
C12 C11 H11 118.9
C10 C11 H11 118.9
C13 C12 C11 117.4(4)
C13 C12 C17 121.9(4)
C11 C12 C17 120.7(4)
C14 C13 C12 121.1(4)
C14 C13 H13 119.4
C12 C13 H13 119.4
C13 C14 C15 122.7(4)
C13 C14 H14 118.7
C15 C14 H14 118.7
C14 C15 C10 116.5(4)
C14 C15 C16 120.5(4)
C10 C15 C16 123.0(3)
C15 C16 H16A 109.5
C15 C16 H16B 109.5
H16A C16 H16B 109.5
C15 C16 H16C 109.5
H16A C16 H16C 109.5
H16B C16 H16C 109.5
C12 C17 H17A 109.5
C12 C17 H17B 109.5
H17A C17 H17B 109.5
C12 C17 H17C 109.5
H17A C17 H17C 109.5
H17B C17 H17C 109.5

loop_
_geom_bond_atom_site_label_1
_geom_bond_atom_site_label_2
_geom_bond_distance
Cl1 C2 1.715(4)
F1 C1 1.318(4)
F2 C1 1.326(4)
F3 C1 1.336(4)
O1 C9 1.226(4)
N1 C9 1.361(4)
N1 C10 1.422(4)
N1 H1 0.8600
C1 C2 1.490(5)
C2 C3 1.307(4)
C3 C4 1.464(5)
C3 H3 0.9300
C4 C5 1.511(5)
C4 C6 1.538(4)
C4 H4 0.9800
C5 C7 1.502(5)
C5 C8 1.516(5)
C5 C6 1.528(4)
C6 C9 1.478(4)
C6 H6 0.9800
C7 H7A 0.9600
C7 H7B 0.9600
C7 H7C 0.9600
C8 H8A 0.9600
C8 H8B 0.9600
C8 H8C 0.9600
C10 C11 1.389(5)
C10 C15 1.398(5)
C11 C12 1.383(5)
C11 H11 0.9300
C12 C13 1.370(6)
C12 C17 1.511(6)
C13 C14 1.369(6)
C13 H13 0.9300
C14 C15 1.388(5)
C14 H14 0.9300
C15 C16 1.499(6)
C16 H16A 0.9600
C16 H16B 0.9600
C16 H16C 0.9600
C17 H17A 0.9600
C17 H17B 0.9600
C17 H17C 0.9600

loop_
_geom_hbond_atom_site_label_D
_geom_hbond_atom_site_label_H
_geom_hbond_atom_site_label_A
_geom_hbond_site_symmetry_A
_geom_hbond_distance_DH
_geom_hbond_distance_HA
_geom_hbond_distance_DA
_geom_hbond_angle_DHA
N1 H1 O1 8_665 0.86 2.44 3.214(4) 149.4

loop_
_geom_torsion_atom_site_label_1
_geom_torsion_atom_site_label_2
_geom_torsion_atom_site_label_3
_geom_torsion_atom_site_label_4
_geom_torsion
F1 C1 C2 C3 -4.2(5)
F2 C1 C2 C3 -125.0(4)
F3 C1 C2 C3 115.8(4)
F1 C1 C2 Cl1 174.7(3)
F2 C1 C2 Cl1 54.0(4)
F3 C1 C2 Cl1 -65.2(4)
C1 C2 C3 C4 -175.2(3)
Cl1 C2 C3 C4 6.0(5)
C2 C3 C4 C5 158.0(3)
C2 C3 C4 C6 -129.9(4)
C3 C4 C5 C7 2.6(5)
C6 C4 C5 C7 -109.5(3)
C3 C4 C5 C8 -141.7(3)
C6 C4 C5 C8 106.2(3)
C3 C4 C5 C6 112.1(3)
C7 C5 C6 C9 1.1(5)
C4 C5 C6 C9 -109.5(3)
C8 C5 C6 C9 144.4(3)
C7 C5 C6 C4 110.6(4)
C8 C5 C6 C4 -106.1(4)
C3 C4 C6 C9 2.1(5)
C5 C4 C6 C9 111.8(3)
C3 C4 C6 C5 -109.7(4)
C10 N1 C9 O1 -2.0(5)
C10 N1 C9 C6 178.2(3)
C5 C6 C9 O1 54.5(5)
C4 C6 C9 O1 -16.5(5)
C5 C6 C9 N1 -125.7(3)
C4 C6 C9 N1 163.4(3)
C9 N1 C10 C11 18.3(5)
C9 N1 C10 C15 -161.9(3)
C15 C10 C11 C12 2.5(5)
N1 C10 C11 C12 -177.8(3)
C10 C11 C12 C13 -1.6(6)
C10 C11 C12 C17 178.1(3)
C11 C12 C13 C14 -0.5(6)
C17 C12 C13 C14 179.8(4)
C12 C13 C14 C15 1.9(7)
C13 C14 C15 C10 -1.0(7)
C13 C14 C15 C16 178.8(4)
C11 C10 C15 C14 -1.2(5)
N1 C10 C15 C14 179.1(3)
C11 C10 C15 C16 179.0(4)
N1 C10 C15 C16 -0.7(5)
